data_4068902
loop_
_publ_author_name
'Saker, Olly'
'Mahon, Mary F.'
'Warren, John E.'
'Whittlesey, Michael K.'

_publ_section_title
;
 Sequential Formation of [Ru(IPr)2(CO)H(OH2)]+and
 [Ru(IPr)(\h6-C6H6)(CO)H]+upon Protonation of Ru(IPr)2(CO)H(OH) (IPr =
 1,3-bis(2,6-diisopropylphenyl)imidazol-2-ylidene)
;
_journal_issue 6
_journal_name_full Organometallics
_journal_page_first 1976
_journal_paper_doi 10.1021/om801150v
_journal_volume 28
_journal_year 2009
_chemical_formula_sum 'C61 H88 N4 O2 Ru'
_chemical_formula_weight 1010.42
_chemical_name_systematic
;
 ?
;
_space_group_IT_number 19
_symmetry_cell_setting orthorhombic
_symmetry_space_group_name_Hall 'P 2ac 2ab'
_symmetry_space_group_name_H-M 'P 21 21 21'
_atom_sites_solution_hydrogens geom
_atom_sites_solution_primary direct
_atom_sites_solution_secondary difmap
_audit_creation_method SHELXL-97
_cell_angle_alpha 90.00
_cell_angle_beta 90.00
_cell_angle_gamma 90.00
_cell_formula_units_Z 4
_cell_length_a 12.9870(1)
_cell_length_b 20.6070(2)
_cell_length_c 21.2510(2)
_cell_measurement_reflns_used 89222
_cell_measurement_temperature 150(2)
_cell_measurement_theta_max 27.485
_cell_measurement_theta_min 2.910
_cell_volume 5687.26(9)
_computing_cell_refinement 'HKL Scalepack (Otwinowski & Minor 1997)'
_computing_data_collection 'Collect (Bruker AXS BV, 1997-2004)'
_computing_data_reduction 'Denzo & Scalepack (Otwinowski & Minor, 1997)'
_computing_molecular_graphics 'ORTEX (P.McArdle, 1995)'
_computing_publication_material 'SHELXL-97/2 (Sheldrick,1997)'
_computing_structure_refinement 'SHELXL-97 (Sheldrick, 1997)'
_computing_structure_solution 'SHELXS-97 (Sheldrick, 1990)'
_diffrn_ambient_temperature 150(2)
_diffrn_measured_fraction_theta_full 0.995
_diffrn_measured_fraction_theta_max 0.995
_diffrn_measurement_device_type '95mm CCD camera on \k-goniostat'
_diffrn_measurement_method CCD
_diffrn_radiation_monochromator graphite
_diffrn_radiation_source 'fine-focus sealed tube'
_diffrn_radiation_type MoK\a
_diffrn_radiation_wavelength 0.71073
_diffrn_reflns_av_R_equivalents 0.0635
_diffrn_reflns_av_sigmaI/netI 0.0368
_diffrn_reflns_limit_h_max 16
_diffrn_reflns_limit_h_min -16
_diffrn_reflns_limit_k_max 26
_diffrn_reflns_limit_k_min -26
_diffrn_reflns_limit_l_max 27
_diffrn_reflns_limit_l_min -27
_diffrn_reflns_number 109458
_diffrn_reflns_theta_full 27.51
_diffrn_reflns_theta_max 27.51
_diffrn_reflns_theta_min 3.53
_exptl_absorpt_coefficient_mu 0.319
_exptl_absorpt_correction_type none
_exptl_crystal_colour Colourless
_exptl_crystal_density_diffrn 1.180
_exptl_crystal_density_method 'not measured'
_exptl_crystal_description Block
_exptl_crystal_F_000 2168
_exptl_crystal_size_max 0.20
_exptl_crystal_size_mid 0.15
_exptl_crystal_size_min 0.15
_refine_diff_density_max 0.739
_refine_diff_density_min -0.625
_refine_diff_density_rms 0.060
_refine_ls_abs_structure_details 'Flack H D (1983), Acta Cryst. A39, 876-881'
_refine_ls_abs_structure_Flack 0.00(1)
_refine_ls_extinction_method none
_refine_ls_goodness_of_fit_ref 1.057
_refine_ls_hydrogen_treatment mixed
_refine_ls_matrix_type full
_refine_ls_number_parameters 637
_refine_ls_number_reflns 13030
_refine_ls_number_restraints 2
_refine_ls_restrained_S_all 1.057
_refine_ls_R_factor_all 0.0477
_refine_ls_R_factor_gt 0.0339
_refine_ls_shift/su_max 0.002
_refine_ls_shift/su_mean 0.000
_refine_ls_structure_factor_coef Fsqd
_refine_ls_weighting_details 'calc w=1/[\s^2^(Fo^2^)+(0.0348P)^2^+1.7121P] where P=(Fo^2^+2Fc^2^)/3'
_refine_ls_weighting_scheme calc
_refine_ls_wR_factor_gt 0.0736
_refine_ls_wR_factor_ref 0.0793
_reflns_number_gt 10974
_reflns_number_total 13030
_reflns_threshold_expression >2sigma(I)
_cod_data_source_file om801150v_si_001.cif
_cod_data_source_block k08mkw19_cpd1
_cod_depositor_comments
;
The following automatic conversions were performed:

'_symmetry_cell_setting' value 'Orthorhombic' changed to
'orthorhombic' according to
/home/saulius/struct/CIF-dictionaries/cif_core.dic dictionary named
'cif_core.dic' version 2.4.2 from
2011-04-26.

'_exptl_absorpt_correction_type' value 'None' changed to
'none' according to
/home/saulius/struct/CIF-dictionaries/cif_core.dic dictionary named
'cif_core.dic' version 2.4.2 from 2011-04-26.

Automatic conversion script
Id: cif_fix_values 1715 2011-07-08 13:25:40Z adriana 
;
_cod_original_sg_symbol_H-M P212121
_cod_database_code 4068902

loop_
_symmetry_equiv_pos_as_xyz
'x, y, z'
'-x+1/2, -y, z+1/2'
'x+1/2, -y+1/2, -z'
'-x, y+1/2, -z+1/2'

loop_
_atom_site_label
_atom_site_type_symbol
_atom_site_fract_x
_atom_site_fract_y
_atom_site_fract_z
_atom_site_U_iso_or_equiv
_atom_site_adp_type
_atom_site_occupancy
_atom_site_symmetry_multiplicity
_atom_site_calc_flag
_atom_site_refinement_flags
Ru1 Ru 0.252181(15) 0.010747(7) 0.797727(7) 0.01993(5) Uani 1 1 d D
O1 O 0.2573(3) 0.00757(10) 0.65689(9) 0.0749(8) Uani 1 1 d .
O2 O 0.2553(3) 0.01642(9) 0.89146(8) 0.0645(6) Uani 1 1 d .
N1 N 0.14380(14) -0.12123(9) 0.82161(9) 0.0216(4) Uani 1 1 d .
N2 N 0.29708(14) -0.13899(9) 0.78861(9) 0.0221(4) Uani 1 1 d .
N3 N 0.36023(14) 0.14429(9) 0.81342(9) 0.0217(4) Uani 1 1 d .
N4 N 0.20767(14) 0.15902(9) 0.77865(9) 0.0232(4) Uani 1 1 d .
C1 C 0.2536(3) 0.00945(10) 0.71125(9) 0.0343(5) Uani 1 1 d .
C2 C 0.23086(15) -0.08899(9) 0.80257(10) 0.0195(4) Uani 1 1 d .
C3 C 0.15612(19) -0.18804(11) 0.81975(12) 0.0305(6) Uani 1 1 d .
H3 H 0.1062 -0.2198 0.8307 0.037 Uiso 1 1 calc R
C4 C 0.2523(2) -0.19903(9) 0.79945(10) 0.0296(4) Uani 1 1 d .
H4 H 0.2838 -0.2402 0.7936 0.036 Uiso 1 1 calc R
C5 C 0.04462(16) -0.09369(11) 0.83679(11) 0.0225(5) Uani 1 1 d .
C6 C -0.02159(17) -0.07803(11) 0.78712(11) 0.0267(5) Uani 1 1 d .
C7 C -0.12165(17) -0.05892(12) 0.80251(13) 0.0329(5) Uani 1 1 d .
H7 H -0.1685 -0.0475 0.7700 0.039 Uiso 1 1 calc R
C8 C -0.15333(19) -0.05640(13) 0.86460(13) 0.0358(6) Uani 1 1 d .
H8 H -0.2222 -0.0445 0.8743 0.043 Uiso 1 1 calc R
C9 C -0.08561(19) -0.07099(13) 0.91235(12) 0.0342(6) Uani 1 1 d .
H9 H -0.1085 -0.0685 0.9547 0.041 Uiso 1 1 calc R
C10 C 0.01570(18) -0.08925(13) 0.90011(12) 0.0263(5) Uani 1 1 d .
C11 C 0.0109(2) -0.08467(12) 0.71863(11) 0.0314(6) Uani 1 1 d .
H11 H 0.0877 -0.0885 0.7177 0.038 Uiso 1 1 calc R
C12 C -0.0334(3) -0.14648(17) 0.69012(15) 0.0475(8) Uani 1 1 d .
H12A H -0.1087 -0.1443 0.6908 0.071 Uiso 1 1 calc R
H12B H -0.0102 -0.1840 0.7146 0.071 Uiso 1 1 calc R
H12C H -0.0096 -0.1508 0.6466 0.071 Uiso 1 1 calc R
C13 C -0.0186(2) -0.02510(15) 0.67961(13) 0.0450(7) Uani 1 1 d .
H13A H 0.0113 -0.0289 0.6374 0.067 Uiso 1 1 calc R
H13B H 0.0078 0.0141 0.7001 0.067 Uiso 1 1 calc R
H13C H -0.0937 -0.0224 0.6763 0.067 Uiso 1 1 calc R
C14 C 0.0886(2) -0.10424(13) 0.95433(11) 0.0325(6) Uani 1 1 d .
H14 H 0.1590 -0.1113 0.9365 0.039 Uiso 1 1 calc R
C15 C 0.0556(2) -0.16678(16) 0.98820(15) 0.0497(8) Uani 1 1 d .
H15A H -0.0152 -0.1621 1.0034 0.075 Uiso 1 1 calc R
H15B H 0.1016 -0.1748 1.0239 0.075 Uiso 1 1 calc R
H15C H 0.0594 -0.2034 0.9588 0.075 Uiso 1 1 calc R
C16 C 0.0945(2) -0.04778(16) 1.00100(13) 0.0492(8) Uani 1 1 d .
H16A H 0.1163 -0.0084 0.9789 0.074 Uiso 1 1 calc R
H16B H 0.1443 -0.0581 1.0341 0.074 Uiso 1 1 calc R
H16C H 0.0265 -0.0407 1.0199 0.074 Uiso 1 1 calc R
C17 C 0.40293(17) -0.13302(11) 0.76899(11) 0.0234(5) Uani 1 1 d .
C18 C 0.47799(18) -0.12573(12) 0.81559(11) 0.0270(5) Uani 1 1 d .
C19 C 0.58075(18) -0.12311(12) 0.79622(13) 0.0325(5) Uani 1 1 d .
H19 H 0.6336 -0.1180 0.8267 0.039 Uiso 1 1 calc R
C20 C 0.60644(19) -0.12779(12) 0.73364(13) 0.0326(6) Uani 1 1 d .
H20 H 0.6767 -0.1254 0.7214 0.039 Uiso 1 1 calc R
C21 C 0.5312(2) -0.13595(13) 0.68829(14) 0.0306(6) Uani 1 1 d .
H21 H 0.5506 -0.1397 0.6453 0.037 Uiso 1 1 calc R
C22 C 0.42691(17) -0.13877(10) 0.70474(12) 0.0252(5) Uani 1 1 d .
C23 C 0.4519(2) -0.12312(13) 0.88512(12) 0.0338(6) Uani 1 1 d .
H23 H 0.3752 -0.1217 0.8892 0.041 Uiso 1 1 calc R
C24 C 0.4907(3) -0.18503(15) 0.91867(14) 0.0530(8) Uani 1 1 d .
H24A H 0.4586 -0.2233 0.8995 0.080 Uiso 1 1 calc R
H24B H 0.4724 -0.1830 0.9634 0.080 Uiso 1 1 calc R
H24C H 0.5657 -0.1880 0.9144 0.080 Uiso 1 1 calc R
C25 C 0.4955(3) -0.06259(15) 0.91640(14) 0.0463(8) Uani 1 1 d .
H25A H 0.5709 -0.0640 0.9149 0.069 Uiso 1 1 calc R
H25B H 0.4728 -0.0609 0.9603 0.069 Uiso 1 1 calc R
H25C H 0.4710 -0.0240 0.8941 0.069 Uiso 1 1 calc R
C26 C 0.3459(2) -0.14969(14) 0.65437(12) 0.0349(6) Uani 1 1 d .
H26 H 0.2794 -0.1314 0.6701 0.042 Uiso 1 1 calc R
C27 C 0.3300(3) -0.22252(17) 0.64268(16) 0.0581(9) Uani 1 1 d .
H27A H 0.3951 -0.2420 0.6290 0.087 Uiso 1 1 calc R
H27B H 0.2778 -0.2286 0.6099 0.087 Uiso 1 1 calc R
H27C H 0.3071 -0.2434 0.6817 0.087 Uiso 1 1 calc R
C28 C 0.3721(3) -0.11554(19) 0.59279(13) 0.0553(9) Uani 1 1 d .
H28A H 0.3831 -0.0692 0.6008 0.083 Uiso 1 1 calc R
H28B H 0.3152 -0.1210 0.5630 0.083 Uiso 1 1 calc R
H28C H 0.4350 -0.1345 0.5750 0.083 Uiso 1 1 calc R
C29 C 0.27368(14) 0.11074(10) 0.79742(10) 0.0195(4) Uani 1 1 d .
C30 C 0.34995(18) 0.21033(11) 0.80252(13) 0.0303(5) Uani 1 1 d .
H30 H 0.4011 0.2426 0.8090 0.036 Uiso 1 1 calc R
C31 C 0.2540(2) 0.21983(10) 0.78112(10) 0.0310(5) Uani 1 1 d .
H31 H 0.2236 0.2601 0.7699 0.037 Uiso 1 1 calc R
C32 C 0.45815(17) 0.11825(11) 0.83379(11) 0.0222(5) Uani 1 1 d .
C33 C 0.48140(19) 0.11913(12) 0.89812(12) 0.0266(5) Uani 1 1 d .
C34 C 0.58149(19) 0.10171(13) 0.91453(12) 0.0319(6) Uani 1 1 d .
H34 H 0.6006 0.1018 0.9577 0.038 Uiso 1 1 calc R
C35 C 0.65358(19) 0.08437(13) 0.87013(12) 0.0346(6) Uani 1 1 d .
H35 H 0.7218 0.0740 0.8828 0.041 Uiso 1 1 calc R
C36 C 0.62709(17) 0.08206(12) 0.80719(12) 0.0306(5) Uani 1 1 d .
H36 H 0.6766 0.0685 0.7770 0.037 Uiso 1 1 calc R
C37 C 0.52800(17) 0.09953(11) 0.78744(11) 0.0248(5) Uani 1 1 d .
C38 C 0.4037(2) 0.13849(14) 0.94759(12) 0.0371(6) Uani 1 1 d .
H38 H 0.3336 0.1345 0.9285 0.045 Uiso 1 1 calc R
C39 C 0.4073(3) 0.0939(2) 1.00521(14) 0.0623(10) Uani 1 1 d .
H39A H 0.3986 0.0487 0.9918 0.093 Uiso 1 1 calc R
H39B H 0.3517 0.1056 1.0343 0.093 Uiso 1 1 calc R
H39C H 0.4738 0.0988 1.0265 0.093 Uiso 1 1 calc R
C40 C 0.4189(3) 0.20969(19) 0.96644(18) 0.0717(11) Uani 1 1 d .
H40A H 0.4876 0.2153 0.9847 0.108 Uiso 1 1 calc R
H40B H 0.3667 0.2220 0.9975 0.108 Uiso 1 1 calc R
H40C H 0.4123 0.2373 0.9291 0.108 Uiso 1 1 calc R
C41 C 0.50059(19) 0.09945(11) 0.71798(11) 0.0269(5) Uani 1 1 d .
H41 H 0.4242 0.1046 0.7145 0.032 Uiso 1 1 calc R
C42 C 0.5296(2) 0.03567(14) 0.68640(12) 0.0392(6) Uani 1 1 d .
H42A H 0.6045 0.0301 0.6878 0.059 Uiso 1 1 calc R
H42B H 0.5066 0.0363 0.6425 0.059 Uiso 1 1 calc R
H42C H 0.4964 -0.0004 0.7086 0.059 Uiso 1 1 calc R
C43 C 0.5503(3) 0.15700(16) 0.68465(14) 0.0417(8) Uani 1 1 d .
H43A H 0.5276 0.1974 0.7046 0.063 Uiso 1 1 calc R
H43B H 0.5298 0.1571 0.6403 0.063 Uiso 1 1 calc R
H43C H 0.6254 0.1535 0.6877 0.063 Uiso 1 1 calc R
C44 C 0.10142(17) 0.15151(11) 0.76032(11) 0.0236(5) Uani 1 1 d .
C45 C 0.07708(17) 0.15781(11) 0.69586(12) 0.0269(5) Uani 1 1 d .
C46 C -0.0276(2) 0.15445(14) 0.68003(13) 0.0326(7) Uani 1 1 d .
H46 H -0.0477 0.1587 0.6372 0.039 Uiso 1 1 calc R
C47 C -0.10165(19) 0.14513(13) 0.72531(13) 0.0340(6) Uani 1 1 d .
H47 H -0.1720 0.1430 0.7133 0.041 Uiso 1 1 calc R
C48 C -0.07548(18) 0.13882(12) 0.78786(12) 0.0335(6) Uani 1 1 d .
H48 H -0.1281 0.1323 0.8183 0.040 Uiso 1 1 calc R
C49 C 0.02747(17) 0.14183(11) 0.80717(12) 0.0260(5) Uani 1 1 d .
C50 C 0.1575(2) 0.16945(14) 0.64570(12) 0.0373(6) Uani 1 1 d .
H50 H 0.2263 0.1582 0.6638 0.045 Uiso 1 1 calc R
C51 C 0.1401(3) 0.12691(19) 0.58766(13) 0.0566(9) Uani 1 1 d .
H51A H 0.1378 0.0812 0.6003 0.085 Uiso 1 1 calc R
H51B H 0.1966 0.1334 0.5578 0.085 Uiso 1 1 calc R
H51C H 0.0748 0.1388 0.5677 0.085 Uiso 1 1 calc R
C52 C 0.1597(3) 0.24144(18) 0.62650(16) 0.0626(10) Uani 1 1 d .
H52A H 0.0929 0.2536 0.6086 0.094 Uiso 1 1 calc R
H52B H 0.2139 0.2483 0.5951 0.094 Uiso 1 1 calc R
H52C H 0.1738 0.2682 0.6636 0.094 Uiso 1 1 calc R
C53 C 0.0571(2) 0.13701(13) 0.87634(12) 0.0310(6) Uani 1 1 d .
H53 H 0.1212 0.1102 0.8787 0.037 Uiso 1 1 calc R
C54 C -0.0243(3) 0.10299(18) 0.91628(14) 0.0503(8) Uani 1 1 d .
H54A H -0.0865 0.1298 0.9180 0.075 Uiso 1 1 calc R
H54B H 0.0023 0.0965 0.9590 0.075 Uiso 1 1 calc R
H54C H -0.0410 0.0608 0.8975 0.075 Uiso 1 1 calc R
C55 C 0.0823(3) 0.20327(16) 0.90455(14) 0.0563(9) Uani 1 1 d .
H55A H 0.1375 0.2237 0.8801 0.084 Uiso 1 1 calc R
H55B H 0.1048 0.1978 0.9483 0.084 Uiso 1 1 calc R
H55C H 0.0209 0.2308 0.9034 0.084 Uiso 1 1 calc R
C56 C 0.7382(3) -0.18365(14) 1.04996(13) 0.0485(7) Uani 1 1 d .
H56A H 0.7021 -0.2164 1.0249 0.073 Uiso 1 1 calc R
H56B H 0.7220 -0.1899 1.0946 0.073 Uiso 1 1 calc R
H56C H 0.8126 -0.1881 1.0436 0.073 Uiso 1 1 calc R
C57 C 0.7045(2) -0.11698(15) 1.02972(13) 0.0426(7) Uani 1 1 d .
H57A H 0.6288 -0.1137 1.0345 0.051 Uiso 1 1 calc R
H57B H 0.7207 -0.1114 0.9845 0.051 Uiso 1 1 calc R
C58 C 0.7543(3) -0.06241(12) 1.06633(10) 0.0385(5) Uani 1 1 d .
H58A H 0.8299 -0.0680 1.0645 0.046 Uiso 1 1 calc R
H58B H 0.7333 -0.0661 1.1110 0.046 Uiso 1 1 calc R
C59 C 0.7280(2) 0.00533(13) 1.04334(11) 0.0399(7) Uani 1 1 d .
H59A H 0.7463 0.0087 0.9982 0.048 Uiso 1 1 calc R
H59B H 0.6528 0.0120 1.0471 0.048 Uiso 1 1 calc R
C60 C 0.7827(2) 0.05847(16) 1.07905(14) 0.0474(7) Uani 1 1 d .
H60A H 0.8579 0.0528 1.0736 0.057 Uiso 1 1 calc R
H60B H 0.7672 0.0535 1.1244 0.057 Uiso 1 1 calc R
C61 C 0.7538(3) 0.12736(14) 1.05888(13) 0.0518(7) Uani 1 1 d .
H61A H 0.7933 0.1588 1.0837 0.078 Uiso 1 1 calc R
H61B H 0.6801 0.1343 1.0659 0.078 Uiso 1 1 calc R
H61C H 0.7695 0.1331 1.0141 0.078 Uiso 1 1 calc R
H1 H 0.1352(12) 0.022(2) 0.777(2) 0.025(13) Uiso 0.50 1 d PD
H1A H 0.3680(15) -0.002(3) 0.775(2) 0.045(17) Uiso 0.50 1 d PD

loop_
_atom_site_aniso_label
_atom_site_aniso_U_11
_atom_site_aniso_U_22
_atom_site_aniso_U_33
_atom_site_aniso_U_23
_atom_site_aniso_U_13
_atom_site_aniso_U_12
Ru1 0.01653(7) 0.01631(8) 0.02696(8) 0.00154(6) -0.00016(11) 0.00037(8)
O1 0.140(2) 0.0535(13) 0.0310(10) 0.0015(8) 0.0003(16) 0.012(2)
O2 0.123(2) 0.0397(10) 0.0308(9) -0.0011(7) -0.0023(16) -0.013(2)
N1 0.0197(9) 0.0181(10) 0.0271(10) 0.0012(7) 0.0027(8) 0.0005(7)
N2 0.0198(9) 0.0178(10) 0.0289(10) 0.0011(8) 0.0044(8) 0.0016(7)
N3 0.0181(9) 0.0183(10) 0.0288(11) 0.0004(7) -0.0031(7) 0.0018(7)
N4 0.0203(9) 0.0183(10) 0.0309(10) 0.0003(7) -0.0044(8) 0.0011(7)
C1 0.0563(14) 0.0206(10) 0.0261(11) 0.0026(8) -0.0001(15) -0.0014(18)
C2 0.0205(12) 0.0163(10) 0.0216(9) 0.0025(7) 0.0003(9) 0.0003(7)
C3 0.0258(12) 0.0184(13) 0.0473(15) 0.0015(10) 0.0091(11) -0.0054(9)
C4 0.0299(10) 0.0139(9) 0.0451(12) 0.0010(8) 0.006(2) 0.0026(12)
C5 0.0157(10) 0.0205(12) 0.0313(13) -0.0015(9) 0.0035(9) -0.0007(9)
C6 0.0238(11) 0.0222(12) 0.0342(13) -0.0028(10) -0.0008(10) -0.0028(9)
C7 0.0229(11) 0.0331(14) 0.0426(14) -0.0035(12) -0.0058(11) 0.0016(9)
C8 0.0192(12) 0.0388(15) 0.0493(16) -0.0065(12) 0.0037(11) 0.0025(10)
C9 0.0248(13) 0.0417(16) 0.0360(14) -0.0051(11) 0.0090(11) -0.0001(11)
C10 0.0228(12) 0.0249(14) 0.0312(13) 0.0012(11) 0.0035(10) -0.0022(10)
C11 0.0312(13) 0.0323(14) 0.0306(13) -0.0017(10) -0.0039(10) -0.0020(10)
C12 0.063(2) 0.0413(18) 0.0383(19) -0.0062(14) -0.0011(16) -0.0123(15)
C13 0.0474(17) 0.0483(19) 0.0392(15) 0.0074(13) -0.0067(13) -0.0010(14)
C14 0.0282(13) 0.0407(16) 0.0286(13) 0.0033(11) 0.0043(10) 0.0027(11)
C15 0.0454(18) 0.056(2) 0.0478(18) 0.0203(14) 0.0019(14) 0.0006(15)
C16 0.0456(17) 0.064(2) 0.0383(16) -0.0123(14) -0.0076(13) 0.0107(15)
C17 0.0203(11) 0.0162(11) 0.0336(12) 0.0014(9) 0.0009(9) 0.0010(8)
C18 0.0260(12) 0.0217(12) 0.0334(14) 0.0014(10) 0.0013(10) 0.0008(9)
C19 0.0222(11) 0.0296(13) 0.0458(15) 0.0026(12) -0.0047(12) 0.0025(9)
C20 0.0210(12) 0.0265(14) 0.0503(16) 0.0033(11) 0.0064(11) 0.0024(10)
C21 0.0307(13) 0.0246(14) 0.0364(17) 0.0036(11) 0.0097(12) 0.0036(10)
C22 0.0246(11) 0.0193(11) 0.0318(12) 0.0024(10) 0.0038(10) 0.0032(8)
C23 0.0338(14) 0.0353(16) 0.0323(14) -0.0003(12) -0.0033(11) 0.0015(11)
C24 0.088(3) 0.0342(17) 0.0369(16) 0.0015(12) 0.0020(16) 0.0015(16)
C25 0.065(2) 0.0355(18) 0.0386(16) -0.0028(13) -0.0106(14) 0.0034(15)
C26 0.0318(14) 0.0416(16) 0.0312(14) -0.0022(11) 0.0029(11) 0.0020(11)
C27 0.059(2) 0.056(2) 0.060(2) -0.0181(17) -0.0111(17) -0.0067(17)
C28 0.0525(19) 0.081(3) 0.0319(16) 0.0080(15) -0.0012(14) 0.0054(17)
C29 0.0187(11) 0.0197(10) 0.0202(9) -0.0003(8) 0.0010(9) 0.0016(7)
C30 0.0265(11) 0.0159(11) 0.0484(15) -0.0028(11) -0.0066(12) -0.0016(9)
C31 0.0281(11) 0.0164(10) 0.0484(13) 0.0014(8) -0.0076(15) -0.0008(13)
C32 0.0171(11) 0.0196(12) 0.0299(13) 0.0023(10) -0.0056(9) -0.0013(9)
C33 0.0257(13) 0.0253(14) 0.0288(13) -0.0016(10) -0.0030(10) 0.0000(10)
C34 0.0274(13) 0.0363(15) 0.0320(14) 0.0041(11) -0.0078(11) -0.0013(11)
C35 0.0209(12) 0.0366(15) 0.0461(15) 0.0072(12) -0.0075(11) 0.0019(10)
C36 0.0217(11) 0.0326(14) 0.0374(14) 0.0042(11) 0.0036(10) 0.0016(9)
C37 0.0218(11) 0.0211(12) 0.0314(13) 0.0040(9) -0.0004(9) -0.0020(9)
C38 0.0297(14) 0.0496(18) 0.0321(14) -0.0073(12) -0.0039(11) 0.0057(12)
C39 0.058(2) 0.092(3) 0.0362(17) 0.0110(17) 0.0125(15) 0.0186(19)
C40 0.082(3) 0.065(3) 0.068(2) -0.031(2) 0.018(2) 0.006(2)
C41 0.0268(12) 0.0264(13) 0.0275(13) 0.0011(9) 0.0007(9) -0.0010(10)
C42 0.0432(15) 0.0353(15) 0.0391(15) -0.0048(11) 0.0092(12) -0.0042(12)
C43 0.0547(19) 0.0339(17) 0.0365(18) 0.0085(13) 0.0024(14) -0.0060(14)
C44 0.0205(11) 0.0180(12) 0.0322(13) -0.0005(9) -0.0042(10) 0.0036(9)
C45 0.0241(11) 0.0238(12) 0.0330(13) 0.0010(10) -0.0038(10) 0.0044(9)
C46 0.0308(14) 0.0322(16) 0.0348(15) 0.0008(11) -0.0111(11) 0.0059(11)
C47 0.0213(12) 0.0339(15) 0.0469(15) 0.0012(11) -0.0076(11) 0.0009(10)
C48 0.0230(12) 0.0341(14) 0.0434(16) 0.0021(11) 0.0027(11) 0.0024(10)
C49 0.0252(11) 0.0204(12) 0.0324(13) -0.0001(10) -0.0005(10) 0.0026(9)
C50 0.0307(14) 0.0504(18) 0.0308(13) 0.0064(12) -0.0039(11) 0.0065(12)
C51 0.0485(18) 0.090(3) 0.0316(15) -0.0032(16) 0.0001(14) 0.0160(17)
C52 0.067(2) 0.063(2) 0.058(2) 0.0274(17) 0.0114(18) -0.0029(18)
C53 0.0340(14) 0.0313(15) 0.0276(14) 0.0014(11) 0.0007(11) 0.0054(11)
C54 0.0483(19) 0.067(2) 0.0360(16) 0.0117(15) 0.0025(15) -0.0102(17)
C55 0.091(3) 0.0423(19) 0.0353(16) -0.0052(13) 0.0026(17) -0.0079(17)
C56 0.0459(19) 0.0539(17) 0.0456(15) -0.0001(12) 0.0001(16) -0.0048(17)
C57 0.0358(15) 0.059(2) 0.0331(14) 0.0056(12) -0.0008(12) -0.0123(13)
C58 0.0369(13) 0.0510(15) 0.0276(11) 0.0033(9) -0.0031(15) 0.0017(19)
C59 0.0386(19) 0.0518(17) 0.0294(12) 0.0033(11) -0.0021(10) -0.0001(12)
C60 0.0450(17) 0.0545(19) 0.0427(15) 0.0000(13) -0.0074(12) 0.0023(13)
C61 0.0507(17) 0.0525(16) 0.0521(16) -0.0024(12) -0.015(2) 0.002(2)

loop_
_atom_type_symbol
_atom_type_description
_atom_type_scat_dispersion_real
_atom_type_scat_dispersion_imag
_atom_type_scat_source
C C 0.0033 0.0016 'International Tables Vol C Tables 4.2.6.8 and 6.1.1.4'
H H 0.0000 0.0000 'International Tables Vol C Tables 4.2.6.8 and 6.1.1.4'
N N 0.0061 0.0033 'International Tables Vol C Tables 4.2.6.8 and 6.1.1.4'
O O 0.0106 0.0060 'International Tables Vol C Tables 4.2.6.8 and 6.1.1.4'
Ru Ru -1.2594 0.8363 'International Tables Vol C Tables 4.2.6.8 and 6.1.1.4'

loop_
_geom_angle_atom_site_label_1
_geom_angle_atom_site_label_2
_geom_angle_atom_site_label_3
_geom_angle
C1 Ru1 O2 176.94(10)
C1 Ru1 C2 92.09(9)
O2 Ru1 C2 90.64(8)
C1 Ru1 C29 90.57(9)
O2 Ru1 C29 86.70(8)
C2 Ru1 C29 177.34(8)
C2 N1 C3 112.17(18)
C2 N1 C5 127.62(18)
C3 N1 C5 119.96(19)
C2 N2 C4 111.77(18)
C2 N2 C17 126.51(18)
C4 N2 C17 121.60(19)
C29 N3 C30 112.13(18)
C29 N3 C32 127.70(18)
C30 N3 C32 119.91(18)
C29 N4 C31 111.83(19)
C29 N4 C44 126.75(18)
C31 N4 C44 121.38(19)
O1 C1 Ru1 177.9(3)
N1 C2 N2 102.48(16)
N1 C2 Ru1 127.14(15)
N2 C2 Ru1 130.39(14)
C4 C3 N1 106.52(19)
C3 C4 N2 107.06(19)
C6 C5 C10 123.0(2)
C6 C5 N1 118.1(2)
C10 C5 N1 118.7(2)
C7 C6 C5 117.4(2)
C7 C6 C11 120.5(2)
C5 C6 C11 122.0(2)
C8 C7 C6 120.7(2)
C9 C8 C7 120.3(2)
C8 C9 C10 121.7(2)
C9 C10 C5 116.8(2)
C9 C10 C14 120.1(2)
C5 C10 C14 123.2(2)
C6 C11 C12 110.5(2)
C6 C11 C13 112.1(2)
C12 C11 C13 111.2(2)
C10 C14 C16 111.5(2)
C10 C14 C15 110.5(2)
C16 C14 C15 110.3(2)
C18 C17 C22 122.9(2)
C18 C17 N2 118.0(2)
C22 C17 N2 119.0(2)
C19 C18 C17 117.5(2)
C19 C18 C23 119.9(2)
C17 C18 C23 122.6(2)
C20 C19 C18 120.9(2)
C19 C20 C21 120.8(2)
C20 C21 C22 121.0(3)
C21 C22 C17 116.9(2)
C21 C22 C26 120.1(2)
C17 C22 C26 122.9(2)
C18 C23 C25 111.8(2)
C18 C23 C24 110.3(2)
C25 C23 C24 110.7(2)
C22 C26 C28 112.4(2)
C22 C26 C27 110.6(2)
C28 C26 C27 110.0(3)
N3 C29 N4 102.71(17)
N3 C29 Ru1 127.79(14)
N4 C29 Ru1 129.44(15)
C31 C30 N3 106.82(19)
C30 C31 N4 106.45(19)
C37 C32 C33 123.6(2)
C37 C32 N3 117.6(2)
C33 C32 N3 118.5(2)
C34 C33 C32 116.3(2)
C34 C33 C38 121.2(2)
C32 C33 C38 122.6(2)
C35 C34 C33 122.0(2)
C34 C35 C36 120.2(2)
C35 C36 C37 120.7(2)
C32 C37 C36 117.2(2)
C32 C37 C41 122.3(2)
C36 C37 C41 120.4(2)
C33 C38 C39 112.2(2)
C33 C38 C40 110.4(2)
C39 C38 C40 111.2(3)
C37 C41 C42 111.8(2)
C37 C41 C43 110.6(2)
C42 C41 C43 111.2(2)
C49 C44 C45 123.4(2)
C49 C44 N4 118.7(2)
C45 C44 N4 117.8(2)
C46 C45 C44 116.4(2)
C46 C45 C50 120.6(2)
C44 C45 C50 122.9(2)
C47 C46 C45 121.2(2)
C46 C47 C48 121.1(2)
C47 C48 C49 120.9(2)
C44 C49 C48 117.0(2)
C44 C49 C53 121.5(2)
C48 C49 C53 121.5(2)
C45 C50 C51 112.0(2)
C45 C50 C52 110.7(2)
C51 C50 C52 110.0(3)
C49 C53 C55 112.0(2)
C49 C53 C54 113.0(2)
C55 C53 C54 109.9(3)
C56 C57 C58 114.0(2)
C57 C58 C59 115.0(2)
C60 C59 C58 113.6(2)
C59 C60 C61 114.6(2)

loop_
_geom_bond_atom_site_label_1
_geom_bond_atom_site_label_2
_geom_bond_distance
Ru1 C1 1.838(2)
Ru1 O2 1.9958(18)
Ru1 C2 2.0763(19)
Ru1 C29 2.079(2)
O1 C1 1.157(3)
N1 C2 1.372(3)
N1 C3 1.387(3)
N1 C5 1.444(3)
N2 C2 1.375(3)
N2 C4 1.386(3)
N2 C17 1.442(3)
N3 C29 1.363(3)
N3 C30 1.387(3)
N3 C32 1.447(3)
N4 C29 1.373(3)
N4 C31 1.391(3)
N4 C44 1.442(3)
C3 C4 1.341(3)
C5 C6 1.399(3)
C5 C10 1.400(3)
C6 C7 1.397(3)
C6 C11 1.522(3)
C7 C8 1.383(4)
C8 C9 1.376(4)
C9 C10 1.393(3)
C10 C14 1.523(3)
C11 C12 1.523(4)
C11 C13 1.530(4)
C14 C16 1.531(4)
C14 C15 1.537(4)
C17 C18 1.398(3)
C17 C22 1.405(3)
C18 C19 1.398(3)
C18 C23 1.517(3)
C19 C20 1.374(4)
C20 C21 1.383(4)
C21 C22 1.400(3)
C22 C26 1.518(3)
C23 C25 1.523(4)
C23 C24 1.546(4)
C26 C28 1.525(4)
C26 C27 1.535(4)
C30 C31 1.341(4)
C32 C37 1.393(3)
C32 C33 1.400(3)
C33 C34 1.393(4)
C33 C38 1.511(4)
C34 C35 1.376(4)
C35 C36 1.382(4)
C36 C37 1.401(3)
C37 C41 1.518(3)
C38 C39 1.532(4)
C38 C40 1.534(5)
C41 C42 1.523(3)
C41 C43 1.525(4)
C44 C49 1.398(3)
C44 C45 1.412(3)
C45 C46 1.403(3)
C45 C50 1.512(3)
C46 C47 1.374(4)
C47 C48 1.378(4)
C48 C49 1.400(3)
C49 C53 1.523(3)
C50 C51 1.530(4)
C50 C52 1.539(4)
C53 C55 1.527(4)
C53 C54 1.527(4)
C56 C57 1.505(4)
C57 C58 1.513(4)
C58 C59 1.518(4)
C59 C60 1.510(4)
C60 C61 1.530(4)
